data_2221609
loop_
_publ_author_name
'Selvanayagam, S.'
'Sridhar, B.'
'Ravikumar, K.'
'Kathiravan, S.'
'Raghunathan, R.'

_publ_section_title
;Methyl
 2-(2,2,4-trimethyl-6-tosylperhydro-1,3-dioxino[5,4-<i>c</i>]pyridin-5-yl)acetate
;
_journal_coeditor_code BT2928
_journal_issue 5
_journal_name_full 'Acta Crystallographica Section E'
_journal_page_first o1091
_journal_paper_doi 10.1107/S1600536809014391
_journal_volume 65
_journal_year 2009
_chemical_formula_iupac 'C20 H29 N O6 S'
_chemical_formula_moiety 'C20 H29 N O6 S'
_chemical_formula_sum 'C20 H29 N O6 S'
_chemical_formula_weight 411.50
_chemical_name_systematic
;
Methyl 2-(2,2,4-trimethyl-6-tosylperhydro-1,3-
dioxino[5,4-<i>c</i>]pyridin-5-yl)acetate
;
_space_group_IT_number 19
_symmetry_cell_setting orthorhombic
_symmetry_space_group_name_Hall 'P 2ac 2ab'
_symmetry_space_group_name_H-M 'P 21 21 21'
_atom_sites_solution_hydrogens geom
_atom_sites_solution_primary direct
_atom_sites_solution_secondary difmap
_audit_creation_method SHELXL-97
_cell_angle_alpha 90.00
_cell_angle_beta 90.00
_cell_angle_gamma 90.00
_cell_formula_units_Z 8
_cell_length_a 8.2379(16)
_cell_length_b 18.039(4)
_cell_length_c 28.844(6)
_cell_measurement_reflns_used 32218
_cell_measurement_temperature 293(2)
_cell_measurement_theta_max 25.4
_cell_measurement_theta_min 2.2
_cell_volume 4286.3(15)
_computing_cell_refinement 'SAINT (Bruker, 2001)'
_computing_data_collection 'SMART (Bruker, 2001)'
_computing_data_reduction 'SAINT (Bruker, 2001)'
_computing_molecular_graphics
;
ORTEP-3 (Farrugia, 1997) and PLATON (Spek, 2009)
;
_computing_publication_material 'SHELXL97 (Sheldrick, 2008) and PARST (Nardelli, 1995)'
_computing_structure_refinement 'SHELXL97 (Sheldrick, 2008)'
_computing_structure_solution 'SHELXS97 (Sheldrick, 2008)'
_diffrn_ambient_temperature 293(2)
_diffrn_measured_fraction_theta_full 0.993
_diffrn_measured_fraction_theta_max 0.993
_diffrn_measurement_device 'CCD area-detector'
_diffrn_measurement_device_type 'Bruker SMART APEX'
_diffrn_measurement_method \w
_diffrn_radiation_monochromator graphite
_diffrn_radiation_source 'fine-focus sealed tube'
_diffrn_radiation_type MoK\a
_diffrn_radiation_wavelength 0.71073
_diffrn_reflns_av_R_equivalents 0.0460
_diffrn_reflns_av_sigmaI/netI 0.0412
_diffrn_reflns_limit_h_max 10
_diffrn_reflns_limit_h_min -10
_diffrn_reflns_limit_k_max 23
_diffrn_reflns_limit_k_min -23
_diffrn_reflns_limit_l_max 37
_diffrn_reflns_limit_l_min -37
_diffrn_reflns_number 49982
_diffrn_reflns_theta_full 28.03
_diffrn_reflns_theta_max 28.03
_diffrn_reflns_theta_min 1.41
_diffrn_standards_decay_% 0
_diffrn_standards_interval_count 0
_diffrn_standards_number 0
_exptl_absorpt_coefficient_mu 0.186
_exptl_absorpt_correction_type none
_exptl_crystal_colour colourless
_exptl_crystal_density_diffrn 1.275
_exptl_crystal_density_method 'not measured'
_exptl_crystal_description block
_exptl_crystal_F_000 1760
_exptl_crystal_size_max 0.25
_exptl_crystal_size_mid 0.23
_exptl_crystal_size_min 0.21
_refine_diff_density_max 0.283
_refine_diff_density_min -0.159
_refine_ls_abs_structure_details 'Flack (1983), 4401 Friedel pairs'
_refine_ls_abs_structure_Flack -0.04(6)
_refine_ls_extinction_method none
_refine_ls_goodness_of_fit_ref 1.041
_refine_ls_hydrogen_treatment constr
_refine_ls_matrix_type full
_refine_ls_number_parameters 515
_refine_ls_number_reflns 10142
_refine_ls_number_restraints 0
_refine_ls_restrained_S_all 1.041
_refine_ls_R_factor_all 0.0863
_refine_ls_R_factor_gt 0.0546
_refine_ls_shift/su_max 0.001
_refine_ls_shift/su_mean 0.000
_refine_ls_structure_factor_coef Fsqd
_refine_ls_weighting_details 'calc w=1/[\s^2^(Fo^2^)+(0.0589P)^2^+0.1953P] where P=(Fo^2^+2Fc^2^)/3'
_refine_ls_weighting_scheme calc
_refine_ls_wR_factor_gt 0.1113
_refine_ls_wR_factor_ref 0.1236
_reflns_number_gt 7073
_reflns_number_total 10142
_reflns_threshold_expression I>2\s(I)
_cod_data_source_file bt2928.cif
_cod_data_source_block I
_cod_original_cell_volume 4286.2(15)
_cod_database_code 2221609
_cod_database_fobs_code 2221609

loop_
_symmetry_equiv_pos_as_xyz
'x, y, z'
'-x+1/2, -y, z+1/2'
'-x, y+1/2, -z+1/2'
'x+1/2, -y+1/2, -z'

loop_
_atom_site_type_symbol
_atom_site_label
_atom_site_fract_x
_atom_site_fract_y
_atom_site_fract_z
_atom_site_U_iso_or_equiv
_atom_site_adp_type
_atom_site_calc_flag
_atom_site_refinement_flags
_atom_site_occupancy
_atom_site_disorder_assembly
_atom_site_disorder_group
S S1A 0.57526(9) 0.51715(4) -0.03628(2) 0.05796(19) Uani d . 1 . .
O O1A 1.0619(2) 0.59589(10) 0.06477(6) 0.0605(5) Uani d . 1 . .
O O2A 0.8212(2) 0.65856(9) 0.04766(6) 0.0603(5) Uani d . 1 . .
O O3A 0.7138(2) 0.47521(13) -0.04998(6) 0.0755(6) Uani d . 1 . .
O O4A 0.5354(3) 0.58420(12) -0.06000(7) 0.0772(6) Uani d . 1 . .
O O5A 0.7517(4) 0.34535(12) 0.08458(9) 0.0904(7) Uani d . 1 . .
O O6A 0.5539(3) 0.35248(12) 0.13703(8) 0.0808(6) Uani d . 1 . .
N N1A 0.5972(3) 0.53785(11) 0.01758(7) 0.0513(5) Uani d . 1 . .
C C1A 0.9710(3) 0.53064(14) 0.05298(9) 0.0492(6) Uani d . 1 . .
H H1A 0.9541 0.5292 0.0194 0.059 Uiso calc R 1 . .
C C2A 0.9936(4) 0.66230(16) 0.04702(11) 0.0660(8) Uani d . 1 . .
C C3A 0.7559(3) 0.61454(14) 0.08419(9) 0.0517(6) Uani d . 1 . .
H H3A 0.7974 0.6325 0.1140 0.062 Uiso calc R 1 . .
C C4A 0.5748(4) 0.62460(15) 0.08266(10) 0.0609(7) Uani d . 1 . .
H H4A1 0.5494 0.6766 0.0874 0.073 Uiso calc R 1 . .
H H4A2 0.5260 0.5968 0.1078 0.073 Uiso calc R 1 . .
C C5A 0.5013(4) 0.59916(15) 0.03701(10) 0.0610(7) Uani d . 1 . .
H H5A1 0.3905 0.5829 0.0421 0.073 Uiso calc R 1 . .
H H5A2 0.4994 0.6402 0.0153 0.073 Uiso calc R 1 . .
C C6A 0.6795(3) 0.48787(13) 0.05007(8) 0.0494(6) Uani d . 1 . .
H H6A 0.7388 0.4512 0.0316 0.059 Uiso calc R 1 . .
C C7A 0.8063(3) 0.53303(13) 0.07744(8) 0.0473(6) Uani d . 1 . .
H H7A 0.8186 0.5104 0.1081 0.057 Uiso calc R 1 . .
C C8A 1.0724(4) 0.46516(16) 0.06734(10) 0.0656(8) Uani d . 1 . .
H H8A1 1.1726 0.4654 0.0503 0.098 Uiso calc R 1 . .
H H8A2 1.0143 0.4202 0.0609 0.098 Uiso calc R 1 . .
H H8A3 1.0951 0.4682 0.0999 0.098 Uiso calc R 1 . .
C C9A 1.0572(5) 0.72345(17) 0.07810(13) 0.0942(11) Uani d . 1 . .
H H9A 1.0135 0.7702 0.0682 0.141 Uiso calc R 1 . .
H H9B 1.1735 0.7249 0.0763 0.141 Uiso calc R 1 . .
H H9C 1.0248 0.7140 0.1095 0.141 Uiso calc R 1 . .
C C10A 1.0386(5) 0.67399(18) -0.00378(11) 0.0861(11) Uani d . 1 . .
H H10A 0.9992 0.6331 -0.0219 0.129 Uiso calc R 1 . .
H H10B 1.1545 0.6771 -0.0067 0.129 Uiso calc R 1 . .
H H10C 0.9903 0.7192 -0.0147 0.129 Uiso calc R 1 . .
C C11A 0.5598(4) 0.44506(15) 0.08097(10) 0.0619(7) Uani d . 1 . .
H H11A 0.5251 0.4767 0.1063 0.074 Uiso calc R 1 . .
H H11B 0.4646 0.4319 0.0630 0.074 Uiso calc R 1 . .
C C12A 0.6349(4) 0.37600(16) 0.10034(11) 0.0637(8) Uani d . 1 . .
C C13A 0.6222(5) 0.2887(2) 0.16031(14) 0.1084(14) Uani d . 1 . .
H H13A 0.6348 0.2489 0.1385 0.163 Uiso calc R 1 . .
H H13B 0.5510 0.2735 0.1849 0.163 Uiso calc R 1 . .
H H13C 0.7262 0.3015 0.1730 0.163 Uiso calc R 1 . .
C C14A 0.4063(3) 0.45789(15) -0.04134(9) 0.0542(6) Uani d . 1 . .
C C15A 0.4235(4) 0.38280(17) -0.03590(13) 0.0792(9) Uani d . 1 . .
H H15A 0.5254 0.3621 -0.0310 0.095 Uiso calc R 1 . .
C C16A 0.2869(5) 0.33837(18) -0.03779(13) 0.0867(10) Uani d . 1 . .
H H16A 0.2985 0.2874 -0.0343 0.104 Uiso calc R 1 . .
C C17A 0.1342(4) 0.36747(19) -0.04477(11) 0.0707(8) Uani d . 1 . .
C C18A 0.1212(4) 0.44205(18) -0.05118(9) 0.0646(8) Uani d . 1 . .
H H18A 0.0197 0.4628 -0.0568 0.077 Uiso calc R 1 . .
C C19A 0.2548(3) 0.48700(17) -0.04956(8) 0.0613(7) Uani d . 1 . .
H H19A 0.2430 0.5378 -0.0541 0.074 Uiso calc R 1 . .
C C20A -0.0140(5) 0.3181(2) -0.04509(16) 0.1092(14) Uani d . 1 . .
H H20A -0.0797 0.3287 -0.0184 0.164 Uiso calc R 1 . .
H H20B 0.0193 0.2671 -0.0443 0.164 Uiso calc R 1 . .
H H20C -0.0758 0.3271 -0.0727 0.164 Uiso calc R 1 . .
S S1B 0.28509(8) 0.99757(4) 0.78584(2) 0.05622(18) Uani d . 1 . .
O O1B -0.1954(2) 1.04905(9) 0.67240(6) 0.0605(5) Uani d . 1 . .
O O2B 0.0287(2) 1.12430(9) 0.68719(7) 0.0559(5) Uani d . 1 . .
O O3B 0.1485(2) 0.95520(14) 0.80040(6) 0.0766(6) Uani d . 1 . .
O O4B 0.3229(3) 1.06604(12) 0.80809(7) 0.0753(6) Uani d . 1 . .
O O5B 0.2026(4) 0.80369(13) 0.68850(11) 0.1137(9) Uani d . 1 . .
O O6B 0.4075(3) 0.80688(13) 0.63892(10) 0.1123(10) Uani d . 1 . .
N N1B 0.2609(2) 1.01569(11) 0.73141(7) 0.0493(5) Uani d . 1 . .
C C1B -0.0958(3) 0.99191(13) 0.69158(8) 0.0472(5) Uani d . 1 . .
H H1B -0.0836 1.0000 0.7250 0.057 Uiso calc R 1 . .
C C2B -0.1430(4) 1.12199(16) 0.68368(12) 0.0676(8) Uani d . 1 . .
C C3B 0.1124(3) 1.07542(14) 0.65631(9) 0.0542(7) Uani d . 1 . .
H H3B 0.0795 1.0859 0.6243 0.065 Uiso calc R 1 . .
C C4B 0.2911(4) 1.09264(16) 0.66211(9) 0.0609(7) Uani d . 1 . .
H H4B1 0.3099 1.1443 0.6546 0.073 Uiso calc R 1 . .
H H4B2 0.3532 1.0628 0.6405 0.073 Uiso calc R 1 . .
C C5B 0.3509(3) 1.07768(15) 0.71098(10) 0.0603(7) Uani d . 1 . .
H H5B1 0.4658 1.0660 0.7103 0.072 Uiso calc R 1 . .
H H5B2 0.3362 1.1217 0.7299 0.072 Uiso calc R 1 . .
C C6B 0.1994(3) 0.95835(14) 0.69959(8) 0.0470(6) Uani d . 1 . .
H H6B 0.1432 0.9211 0.7184 0.056 Uiso calc R 1 . .
C C7B 0.0722(3) 0.99495(13) 0.66821(8) 0.0473(6) Uani d . 1 . .
H H7B 0.0666 0.9667 0.6392 0.057 Uiso calc R 1 . .
C C8B -0.1829(4) 0.91985(14) 0.68341(10) 0.0584(7) Uani d . 1 . .
H H8B1 -0.2839 0.9200 0.7000 0.088 Uiso calc R 1 . .
H H8B2 -0.1167 0.8795 0.6941 0.088 Uiso calc R 1 . .
H H8B3 -0.2038 0.9140 0.6509 0.088 Uiso calc R 1 . .
C C9B -0.2052(5) 1.17063(18) 0.64537(15) 0.1038(13) Uani d . 1 . .
H H9D -0.1790 1.2214 0.6520 0.156 Uiso calc R 1 . .
H H9E -0.3208 1.1653 0.6429 0.156 Uiso calc R 1 . .
H H9F -0.1555 1.1563 0.6166 0.156 Uiso calc R 1 . .
C C10B -0.2031(4) 1.14526(18) 0.73155(14) 0.0929(11) Uani d . 1 . .
H H10D -0.1633 1.1111 0.7544 0.139 Uiso calc R 1 . .
H H10E -0.3196 1.1452 0.7319 0.139 Uiso calc R 1 . .
H H10F -0.1641 1.1942 0.7385 0.139 Uiso calc R 1 . .
C C11B 0.3353(3) 0.91821(15) 0.67257(10) 0.0608(7) Uani d . 1 . .
H H11C 0.3454 0.9403 0.6421 0.073 Uiso calc R 1 . .
H H11D 0.4375 0.9252 0.6887 0.073 Uiso calc R 1 . .
C C12B 0.3041(4) 0.83826(17) 0.66744(12) 0.0697(8) Uani d . 1 . .
C C13B 0.3901(7) 0.7273(2) 0.6319(2) 0.159(2) Uani d . 1 . .
H H13D 0.4124 0.7018 0.6604 0.239 Uiso calc R 1 . .
H H13E 0.4652 0.7111 0.6085 0.239 Uiso calc R 1 . .
H H13F 0.2813 0.7164 0.6221 0.239 Uiso calc R 1 . .
C C14B 0.4565(3) 0.93962(14) 0.79184(8) 0.0475(6) Uani d . 1 . .
C C15B 0.4427(4) 0.86421(16) 0.78539(10) 0.0650(7) Uani d . 1 . .
H H15B 0.3421 0.8430 0.7792 0.078 Uiso calc R 1 . .
C C16B 0.5791(4) 0.82082(15) 0.78818(11) 0.0712(8) Uani d . 1 . .
H H16B 0.5698 0.7700 0.7835 0.085 Uiso calc R 1 . .
C C17B 0.7301(4) 0.85065(16) 0.79777(9) 0.0604(7) Uani d . 1 . .
C C18B 0.7406(3) 0.92607(15) 0.80480(9) 0.0562(7) Uani d . 1 . .
H H18B 0.8405 0.9472 0.8119 0.067 Uiso calc R 1 . .
C C19B 0.6060(3) 0.97025(15) 0.80147(8) 0.0509(6) Uani d . 1 . .
H H19B 0.6155 1.0212 0.8057 0.061 Uiso calc R 1 . .
C C20B 0.8779(4) 0.80270(19) 0.80020(13) 0.0909(11) Uani d . 1 . .
H H20D 0.9688 0.8287 0.7872 0.136 Uiso calc R 1 . .
H H20E 0.8594 0.7579 0.7830 0.136 Uiso calc R 1 . .
H H20F 0.9005 0.7906 0.8320 0.136 Uiso calc R 1 . .

loop_
_atom_site_aniso_label
_atom_site_aniso_U_11
_atom_site_aniso_U_22
_atom_site_aniso_U_33
_atom_site_aniso_U_12
_atom_site_aniso_U_13
_atom_site_aniso_U_23
S1A 0.0567(4) 0.0708(4) 0.0463(3) 0.0023(4) 0.0035(3) 0.0015(3)
O1A 0.0601(11) 0.0523(11) 0.0689(12) -0.0043(9) -0.0045(10) 0.0044(9)
O2A 0.0675(13) 0.0481(10) 0.0652(12) 0.0024(9) 0.0035(10) 0.0073(9)
O3A 0.0577(11) 0.1072(16) 0.0617(12) 0.0048(12) 0.0064(10) -0.0170(11)
O4A 0.0927(16) 0.0832(14) 0.0558(11) -0.0063(12) -0.0030(11) 0.0234(10)
O5A 0.108(2) 0.0564(12) 0.1065(18) 0.0171(14) 0.0188(16) 0.0143(12)
O6A 0.0797(15) 0.0733(14) 0.0895(15) -0.0257(12) -0.0035(12) 0.0317(12)
N1A 0.0557(13) 0.0497(12) 0.0485(12) 0.0049(11) -0.0003(10) 0.0028(9)
C1A 0.0530(15) 0.0499(15) 0.0447(13) 0.0022(12) 0.0001(11) 0.0018(11)
C2A 0.071(2) 0.0507(16) 0.076(2) -0.0063(15) 0.0079(16) 0.0053(15)
C3A 0.0650(18) 0.0475(14) 0.0425(13) 0.0003(13) 0.0026(12) -0.0030(11)
C4A 0.0711(19) 0.0526(15) 0.0589(16) 0.0139(15) 0.0118(15) -0.0032(13)
C5A 0.0601(17) 0.0570(16) 0.0657(18) 0.0118(14) 0.0008(14) 0.0016(15)
C6A 0.0566(14) 0.0430(13) 0.0487(13) 0.0049(12) 0.0015(11) 0.0038(11)
C7A 0.0587(15) 0.0446(13) 0.0386(12) 0.0020(12) 0.0006(11) 0.0044(10)
C8A 0.0645(18) 0.0677(18) 0.0645(17) 0.0092(16) -0.0028(15) 0.0049(14)
C9A 0.099(3) 0.0596(19) 0.123(3) -0.0177(19) -0.007(2) -0.0115(19)
C10A 0.101(3) 0.074(2) 0.084(2) 0.0012(19) 0.022(2) 0.0239(18)
C11A 0.0567(17) 0.0545(16) 0.0744(19) -0.0021(14) 0.0061(15) 0.0083(14)
C12A 0.069(2) 0.0474(16) 0.074(2) -0.0174(16) -0.0092(16) 0.0045(15)
C13A 0.122(3) 0.082(2) 0.122(3) -0.030(2) -0.017(3) 0.053(2)
C14A 0.0586(16) 0.0574(16) 0.0466(14) 0.0079(14) -0.0007(12) -0.0067(12)
C15A 0.0616(19) 0.068(2) 0.108(3) 0.0146(17) -0.0082(19) -0.0155(19)
C16A 0.083(2) 0.0564(18) 0.120(3) 0.0020(19) -0.008(2) -0.0133(19)
C17A 0.068(2) 0.078(2) 0.0661(19) -0.0025(17) 0.0005(16) -0.0210(16)
C18A 0.0550(17) 0.084(2) 0.0549(17) 0.0062(16) -0.0058(13) -0.0155(15)
C19A 0.0692(18) 0.0671(18) 0.0476(14) 0.0130(16) -0.0053(13) -0.0058(13)
C20A 0.088(3) 0.110(3) 0.130(3) -0.025(2) 0.002(3) -0.026(3)
S1B 0.0426(3) 0.0804(5) 0.0457(3) 0.0074(4) 0.0006(3) -0.0030(3)
O1B 0.0510(10) 0.0468(10) 0.0838(13) -0.0016(9) -0.0206(10) -0.0018(9)
O2B 0.0494(10) 0.0466(10) 0.0717(12) -0.0047(8) -0.0057(9) -0.0033(9)
O3B 0.0471(11) 0.1263(18) 0.0563(12) -0.0014(12) 0.0048(9) 0.0147(12)
O4B 0.0738(14) 0.0897(14) 0.0624(12) 0.0262(12) -0.0113(10) -0.0296(11)
O5B 0.0986(19) 0.0698(15) 0.173(3) -0.0186(15) 0.036(2) -0.0314(16)
O6B 0.107(2) 0.0767(16) 0.153(2) 0.0158(16) 0.0512(19) -0.0334(15)
N1B 0.0429(11) 0.0553(12) 0.0498(11) -0.0027(10) -0.0015(9) -0.0023(10)
C1B 0.0437(12) 0.0466(13) 0.0514(13) -0.0017(12) -0.0082(10) -0.0041(11)
C2B 0.0532(17) 0.0511(17) 0.099(2) -0.0005(14) -0.0173(16) -0.0008(16)
C3B 0.0640(17) 0.0548(16) 0.0439(14) -0.0072(14) -0.0013(12) 0.0067(12)
C4B 0.0617(17) 0.0583(16) 0.0627(17) -0.0125(15) 0.0156(15) 0.0070(13)
C5B 0.0510(15) 0.0593(16) 0.0705(18) -0.0125(13) 0.0001(14) -0.0032(14)
C6B 0.0420(13) 0.0500(14) 0.0489(14) -0.0026(11) 0.0035(11) -0.0002(11)
C7B 0.0527(14) 0.0490(14) 0.0402(12) -0.0046(13) -0.0023(10) -0.0036(11)
C8B 0.0540(16) 0.0551(16) 0.0662(17) -0.0091(13) -0.0019(14) 0.0011(13)
C9B 0.091(3) 0.064(2) 0.156(4) -0.002(2) -0.050(3) 0.019(2)
C10B 0.0585(18) 0.075(2) 0.145(3) -0.0070(17) 0.009(2) -0.043(2)
C11B 0.0516(16) 0.0651(19) 0.0657(18) 0.0031(13) 0.0088(14) -0.0024(14)
C12B 0.0538(18) 0.0617(19) 0.094(2) 0.0070(16) 0.0001(17) -0.0127(17)
C13B 0.151(5) 0.079(3) 0.247(6) 0.022(3) 0.043(4) -0.065(3)
C14B 0.0446(14) 0.0578(16) 0.0402(13) 0.0002(12) 0.0002(11) 0.0031(12)
C15B 0.0558(16) 0.0672(19) 0.0721(19) -0.0124(15) -0.0072(15) 0.0101(15)
C16B 0.082(2) 0.0458(16) 0.086(2) -0.0046(16) -0.0109(19) 0.0071(15)
C17B 0.0641(18) 0.0584(17) 0.0586(17) 0.0060(15) -0.0053(14) 0.0101(13)
C18B 0.0444(15) 0.0662(18) 0.0580(16) -0.0008(13) -0.0039(12) 0.0064(13)
C19B 0.0473(14) 0.0533(15) 0.0521(15) 0.0002(13) -0.0023(11) -0.0012(12)
C20B 0.082(2) 0.082(2) 0.109(3) 0.026(2) -0.013(2) 0.009(2)

loop_
_atom_type_symbol
_atom_type_description
_atom_type_scat_dispersion_real
_atom_type_scat_dispersion_imag
_atom_type_scat_source
C C 0.0033 0.0016 'International Tables Vol C Tables 4.2.6.8 and 6.1.1.4'
H H 0.0000 0.0000 'International Tables Vol C Tables 4.2.6.8 and 6.1.1.4'
N N 0.0061 0.0033 'International Tables Vol C Tables 4.2.6.8 and 6.1.1.4'
O O 0.0106 0.0060 'International Tables Vol C Tables 4.2.6.8 and 6.1.1.4'
S S 0.1246 0.1234 'International Tables Vol C Tables 4.2.6.8 and 6.1.1.4'

loop_
_geom_angle_atom_site_label_1
_geom_angle_atom_site_label_2
_geom_angle_atom_site_label_3
_geom_angle_site_symmetry_1
_geom_angle_site_symmetry_3
_geom_angle
_geom_angle_publ_flag
O3A S1A O4A . . 120.10(10) y
O3A S1A N1A . . 107.52(11) ?
O4A S1A N1A . . 106.98(12) ?
O3A S1A C14A . . 106.73(12) ?
O4A S1A C14A . . 107.02(13) ?
N1A S1A C14A . . 108.10(10) y
C2A O1A C1A . . 113.6(2) ?
C2A O2A C3A . . 114.4(2) ?
C12A O6A C13A . . 115.5(3) ?
C6A N1A C5A . . 117.9(2) y
C6A N1A S1A . . 121.8(2) y
C5A N1A S1A . . 118.9(2) y
O1A C1A C8A . . 106.8(2) ?
O1A C1A C7A . . 109.3(2) ?
C8A C1A C7A . . 112.8(2) ?
O1A C1A H1A . . 109.3 ?
C8A C1A H1A . . 109.3 ?
C7A C1A H1A . . 109.3 ?
O1A C2A O2A . . 110.6(2) ?
O1A C2A C9A . . 105.3(3) ?
O2A C2A C9A . . 111.9(3) ?
O1A C2A C10A . . 111.5(2) ?
O2A C2A C10A . . 105.2(3) ?
C9A C2A C10A . . 112.5(3) ?
O2A C3A C4A . . 106.6(2) ?
O2A C3A C7A . . 109.7(2) ?
C4A C3A C7A . . 112.3(2) ?
O2A C3A H3A . . 109.4 ?
C4A C3A H3A . . 109.4 ?
C7A C3A H3A . . 109.4 ?
C3A C4A C5A . . 112.6(2) ?
C3A C4A H4A1 . . 109.1 ?
C5A C4A H4A1 . . 109.1 ?
C3A C4A H4A2 . . 109.1 ?
C5A C4A H4A2 . . 109.1 ?
H4A1 C4A H4A2 . . 107.8 ?
N1A C5A C4A . . 110.1(2) ?
N1A C5A H5A1 . . 109.6 ?
C4A C5A H5A1 . . 109.6 ?
N1A C5A H5A2 . . 109.6 ?
C4A C5A H5A2 . . 109.6 ?
H5A1 C5A H5A2 . . 108.2 ?
N1A C6A C11A . . 112.5(2) ?
N1A C6A C7A . . 108.38(19) ?
C11A C6A C7A . . 113.8(2) ?
N1A C6A H6A . . 107.3 ?
C11A C6A H6A . . 107.3 ?
C7A C6A H6A . . 107.3 ?
C1A C7A C3A . . 108.9(2) ?
C1A C7A C6A . . 110.47(19) ?
C3A C7A C6A . . 112.7(2) ?
C1A C7A H7A . . 108.2 ?
C3A C7A H7A . . 108.2 ?
C6A C7A H7A . . 108.2 ?
C1A C8A H8A1 . . 109.5 ?
C1A C8A H8A2 . . 109.5 ?
H8A1 C8A H8A2 . . 109.5 ?
C1A C8A H8A3 . . 109.5 ?
H8A1 C8A H8A3 . . 109.5 ?
H8A2 C8A H8A3 . . 109.5 ?
C2A C9A H9A . . 109.5 ?
C2A C9A H9B . . 109.5 ?
H9A C9A H9B . . 109.5 ?
C2A C9A H9C . . 109.5 ?
H9A C9A H9C . . 109.5 ?
H9B C9A H9C . . 109.5 ?
C2A C10A H10A . . 109.5 ?
C2A C10A H10B . . 109.5 ?
H10A C10A H10B . . 109.5 ?
C2A C10A H10C . . 109.5 ?
H10A C10A H10C . . 109.5 ?
H10B C10A H10C . . 109.5 ?
C12A C11A C6A . . 111.7(2) ?
C12A C11A H11A . . 109.3 ?
C6A C11A H11A . . 109.3 ?
C12A C11A H11B . . 109.3 ?
C6A C11A H11B . . 109.3 ?
H11A C11A H11B . . 107.9 ?
O5A C12A O6A . . 124.1(3) ?
O5A C12A C11A . . 125.0(3) ?
O6A C12A C11A . . 110.9(3) ?
O6A C13A H13A . . 109.5 ?
O6A C13A H13B . . 109.5 ?
H13A C13A H13B . . 109.5 ?
O6A C13A H13C . . 109.5 ?
H13A C13A H13C . . 109.5 ?
H13B C13A H13C . . 109.5 ?
C15A C14A C19A . . 119.4(3) ?
C15A C14A S1A . . 120.6(2) ?
C19A C14A S1A . . 120.0(2) ?
C14A C15A C16A . . 119.0(3) ?
C14A C15A H15A . . 120.5 ?
C16A C15A H15A . . 120.5 ?
C17A C16A C15A . . 121.9(3) ?
C17A C16A H16A . . 119.1 ?
C15A C16A H16A . . 119.1 ?
C18A C17A C16A . . 117.9(3) ?
C18A C17A C20A . . 121.2(3) ?
C16A C17A C20A . . 120.9(3) ?
C17A C18A C19A . . 121.2(3) ?
C17A C18A H18A . . 119.4 ?
C19A C18A H18A . . 119.4 ?
C18A C19A C14A . . 120.7(3) ?
C18A C19A H19A . . 119.7 ?
C14A C19A H19A . . 119.7 ?
C17A C20A H20A . . 109.5 ?
C17A C20A H20B . . 109.5 ?
H20A C20A H20B . . 109.5 ?
C17A C20A H20C . . 109.5 ?
H20A C20A H20C . . 109.5 ?
H20B C20A H20C . . 109.5 ?
O3B S1B O4B . . 120.30(10) y
O3B S1B N1B . . 107.33(11) ?
O4B S1B N1B . . 106.79(12) ?
O3B S1B C14B . . 106.59(12) ?
O4B S1B C14B . . 107.10(12) ?
N1B S1B C14B . . 108.30(10) y
C2B O1B C1B . . 113.88(19) ?
C2B O2B C3B . . 114.7(2) ?
C12B O6B C13B . . 116.6(3) ?
C5B N1B C6B . . 117.3(2) y
C5B N1B S1B . . 118.9(2) y
C6B N1B S1B . . 120.4(2) y
O1B C1B C8B . . 106.80(19) ?
O1B C1B C7B . . 108.72(19) ?
C8B C1B C7B . . 113.0(2) ?
O1B C1B H1B . . 109.4 ?
C8B C1B H1B . . 109.4 ?
C7B C1B H1B . . 109.4 ?
O2B C2B O1B . . 110.2(2) ?
O2B C2B C9B . . 112.0(3) ?
O1B C2B C9B . . 105.6(2) ?
O2B C2B C10B . . 104.5(3) ?
O1B C2B C10B . . 111.3(3) ?
C9B C2B C10B . . 113.3(3) ?
O2B C3B C4B . . 105.9(2) ?
O2B C3B C7B . . 109.9(2) ?
C4B C3B C7B . . 112.4(2) ?
O2B C3B H3B . . 109.5 ?
C4B C3B H3B . . 109.5 ?
C7B C3B H3B . . 109.5 ?
C3B C4B C5B . . 112.4(2) ?
C3B C4B H4B1 . . 109.1 ?
C5B C4B H4B1 . . 109.1 ?
C3B C4B H4B2 . . 109.1 ?
C5B C4B H4B2 . . 109.1 ?
H4B1 C4B H4B2 . . 107.8 ?
N1B C5B C4B . . 110.2(2) ?
N1B C5B H5B1 . . 109.6 ?
C4B C5B H5B1 . . 109.6 ?
N1B C5B H5B2 . . 109.6 ?
C4B C5B H5B2 . . 109.6 ?
H5B1 C5B H5B2 . . 108.1 ?
N1B C6B C7B . . 107.50(19) ?
N1B C6B C11B . . 113.2(2) ?
C7B C6B C11B . . 113.53(19) ?
N1B C6B H6B . . 107.4 ?
C7B C6B H6B . . 107.4 ?
C11B C6B H6B . . 107.4 ?
C3B C7B C6B . . 113.2(2) ?
C3B C7B C1B . . 109.1(2) ?
C6B C7B C1B . . 109.90(18) ?
C3B C7B H7B . . 108.2 ?
C6B C7B H7B . . 108.2 ?
C1B C7B H7B . . 108.2 ?
C1B C8B H8B1 . . 109.5 ?
C1B C8B H8B2 . . 109.5 ?
H8B1 C8B H8B2 . . 109.5 ?
C1B C8B H8B3 . . 109.5 ?
H8B1 C8B H8B3 . . 109.5 ?
H8B2 C8B H8B3 . . 109.5 ?
C2B C9B H9D . . 109.5 ?
C2B C9B H9E . . 109.5 ?
H9D C9B H9E . . 109.5 ?
C2B C9B H9F . . 109.5 ?
H9D C9B H9F . . 109.5 ?
H9E C9B H9F . . 109.5 ?
C2B C10B H10D . . 109.5 ?
C2B C10B H10E . . 109.5 ?
H10D C10B H10E . . 109.5 ?
C2B C10B H10F . . 109.5 ?
H10D C10B H10F . . 109.5 ?
H10E C10B H10F . . 109.5 ?
C12B C11B C6B . . 112.5(2) ?
C12B C11B H11C . . 109.1 ?
C6B C11B H11C . . 109.1 ?
C12B C11B H11D . . 109.1 ?
C6B C11B H11D . . 109.1 ?
H11C C11B H11D . . 107.8 ?
O5B C12B O6B . . 122.8(3) ?
O5B C12B C11B . . 125.2(3) ?
O6B C12B C11B . . 111.8(3) ?
O6B C13B H13D . . 109.5 ?
O6B C13B H13E . . 109.5 ?
H13D C13B H13E . . 109.5 ?
O6B C13B H13F . . 109.5 ?
H13D C13B H13F . . 109.5 ?
H13E C13B H13F . . 109.5 ?
C15B C14B C19B . . 119.8(3) ?
C15B C14B S1B . . 120.4(2) ?
C19B C14B S1B . . 119.8(2) ?
C16B C15B C14B . . 119.2(3) ?
C16B C15B H15B . . 120.4 ?
C14B C15B H15B . . 120.4 ?
C15B C16B C17B . . 121.8(3) ?
C15B C16B H16B . . 119.1 ?
C17B C16B H16B . . 119.1 ?
C18B C17B C16B . . 118.0(3) ?
C18B C17B C20B . . 120.9(3) ?
C16B C17B C20B . . 121.1(3) ?
C19B C18B C17B . . 120.9(3) ?
C19B C18B H18B . . 119.5 ?
C17B C18B H18B . . 119.5 ?
C18B C19B C14B . . 120.3(2) ?
C18B C19B H19B . . 119.9 ?
C14B C19B H19B . . 119.9 ?
C17B C20B H20D . . 109.5 ?
C17B C20B H20E . . 109.5 ?
H20D C20B H20E . . 109.5 ?
C17B C20B H20F . . 109.5 ?
H20D C20B H20F . . 109.5 ?
H20E C20B H20F . . 109.5 ?

loop_
_geom_bond_atom_site_label_1
_geom_bond_atom_site_label_2
_geom_bond_site_symmetry_2
_geom_bond_distance
_geom_bond_publ_flag
S1A O3A . 1.425(2) y
S1A O4A . 1.428(2) y
S1A N1A . 1.608(2) y
S1A C14A . 1.761(3) y
O1A C2A . 1.419(3) ?
O1A C1A . 1.436(3) ?
O2A C2A . 1.421(4) ?
O2A C3A . 1.425(3) ?
O5A C12A . 1.199(4) ?
O6A C12A . 1.321(4) ?
O6A C13A . 1.446(4) ?
N1A C6A . 1.466(3) ?
N1A C5A . 1.470(3) ?
C1A C8A . 1.505(4) ?
C1A C7A . 1.530(4) ?
C1A H1A . 0.9800 ?
C2A C9A . 1.515(4) ?
C2A C10A . 1.526(4) ?
C3A C4A . 1.504(4) ?
C3A C7A . 1.540(3) ?
C3A H3A . 0.9800 ?
C4A C5A . 1.520(4) ?
C4A H4A1 . 0.9700 ?
C4A H4A2 . 0.9700 ?
C5A H5A1 . 0.9700 ?
C5A H5A2 . 0.9700 ?
C6A C11A . 1.537(4) ?
C6A C7A . 1.542(3) ?
C6A H6A . 0.9800 ?
C7A H7A . 0.9800 ?
C8A H8A1 . 0.9600 ?
C8A H8A2 . 0.9600 ?
C8A H8A3 . 0.9600 ?
C9A H9A . 0.9600 ?
C9A H9B . 0.9600 ?
C9A H9C . 0.9600 ?
C10A H10A . 0.9600 ?
C10A H10B . 0.9600 ?
C10A H10C . 0.9600 ?
C11A C12A . 1.499(4) ?
C11A H11A . 0.9700 ?
C11A H11B . 0.9700 ?
C13A H13A . 0.9600 ?
C13A H13B . 0.9600 ?
C13A H13C . 0.9600 ?
C14A C15A . 1.371(4) ?
C14A C19A . 1.375(4) ?
C15A C16A . 1.382(5) ?
C15A H15A . 0.9300 ?
C16A C17A . 1.378(5) ?
C16A H16A . 0.9300 ?
C17A C18A . 1.362(4) ?
C17A C20A . 1.512(5) ?
C18A C19A . 1.368(4) ?
C18A H18A . 0.9300 ?
C19A H19A . 0.9300 ?
C20A H20A . 0.9600 ?
C20A H20B . 0.9600 ?
C20A H20C . 0.9600 ?
S1B O3B . 1.424(2) y
S1B O4B . 1.426(2) y
S1B N1B . 1.616(2) y
S1B C14B . 1.766(3) y
O1B C2B . 1.422(3) ?
O1B C1B . 1.429(3) ?
O2B C2B . 1.419(3) ?
O2B C3B . 1.431(3) ?
O5B C12B . 1.207(4) ?
O6B C12B . 1.313(4) ?
O6B C13B . 1.457(4) ?
N1B C5B . 1.465(3) ?
N1B C6B . 1.473(3) ?
C1B C8B . 1.503(3) ?
C1B C7B . 1.540(3) ?
C1B H1B . 0.9800 ?
C2B C9B . 1.501(4) ?
C2B C10B . 1.526(5) ?
C3B C4B . 1.514(4) ?
C3B C7B . 1.528(3) ?
C3B H3B . 0.9800 ?
C4B C5B . 1.517(4) ?
C4B H4B1 . 0.9700 ?
C4B H4B2 . 0.9700 ?
C5B H5B1 . 0.9700 ?
C5B H5B2 . 0.9700 ?
C6B C7B . 1.534(3) ?
C6B C11B . 1.544(4) ?
C6B H6B . 0.9800 ?
C7B H7B . 0.9800 ?
C8B H8B1 . 0.9600 ?
C8B H8B2 . 0.9600 ?
C8B H8B3 . 0.9600 ?
C9B H9D . 0.9600 ?
C9B H9E . 0.9600 ?
C9B H9F . 0.9600 ?
C10B H10D . 0.9600 ?
C10B H10E . 0.9600 ?
C10B H10F . 0.9600 ?
C11B C12B . 1.472(4) ?
C11B H11C . 0.9700 ?
C11B H11D . 0.9700 ?
C13B H13D . 0.9600 ?
C13B H13E . 0.9600 ?
C13B H13F . 0.9600 ?
C14B C15B . 1.378(4) ?
C14B C19B . 1.378(3) ?
C15B C16B . 1.372(4) ?
C15B H15B . 0.9300 ?
C16B C17B . 1.383(4) ?
C16B H16B . 0.9300 ?
C17B C18B . 1.378(4) ?
C17B C20B . 1.495(4) ?
C18B C19B . 1.369(4) ?
C18B H18B . 0.9300 ?
C19B H19B . 0.9300 ?
C20B H20D . 0.9600 ?
C20B H20E . 0.9600 ?
C20B H20F . 0.9600 ?

loop_
_geom_hbond_atom_site_label_D
_geom_hbond_atom_site_label_H
_geom_hbond_atom_site_label_A
_geom_hbond_site_symmetry_A
_geom_hbond_distance_DH
_geom_hbond_distance_HA
_geom_hbond_distance_DA
_geom_hbond_angle_DHA
C4B H4B2 O4A 3_655 0.97 2.53 3.277(3) 134
C13A H13B O5B 2_564 0.96 2.51 3.256(5) 134
C13A H13C O4B 4_566 0.96 2.58 3.229(4) 125
C18A H18A O3A 1_455 0.93 2.54 3.409(4) 156
C18B H18B O3B 1_655 0.93 2.56 3.403(3) 151
C5A H5A2 O4A . 0.97 2.41 2.825(3) 105
C6A H6A O3A . 0.98 2.40 2.908(3) 112
C6A H6A O5A . 0.98 2.45 2.820(3) 102
C6B H6B O3B . 0.98 2.44 2.939(3) 111
C6B H6B O5B . 0.98 2.34 2.808(3) 109
C5B H5B2 O4B . 0.97 2.47 2.818(3) 101
C19A H19A O4A . 0.93 2.56 2.917(4) 104
C19B H19B O4B . 0.93 2.54 2.909(3) 104

loop_
_geom_torsion_atom_site_label_1
_geom_torsion_atom_site_label_2
_geom_torsion_atom_site_label_3
_geom_torsion_atom_site_label_4
_geom_torsion_site_symmetry_1
_geom_torsion_site_symmetry_2
_geom_torsion_site_symmetry_3
_geom_torsion_site_symmetry_4
_geom_torsion
_geom_torsion_publ_flag
O3A S1A N1A C6A . . . . -33.3(2) ?
O4A S1A N1A C6A . . . . -163.5(2) ?
C14A S1A N1A C6A . . . . 81.6(2) ?
O3A S1A N1A C5A . . . . 161.1(2) ?
O4A S1A N1A C5A . . . . 30.8(2) ?
C14A S1A N1A C5A . . . . -84.1(2) ?
C2A O1A C1A C8A . . . . 170.9(2) ?
C2A O1A C1A C7A . . . . -66.8(3) ?
C1A O1A C2A O2A . . . . 35.7(3) ?
C1A O1A C2A C9A . . . . 156.7(2) ?
C1A O1A C2A C10A . . . . -80.9(3) ?
C3A O2A C2A O1A . . . . 30.8(3) ?
C3A O2A C2A C9A . . . . -86.3(3) ?
C3A O2A C2A C10A . . . . 151.3(2) ?
C2A O2A C3A C4A . . . . 173.4(2) ?
C2A O2A C3A C7A . . . . -64.8(3) ?
O2A C3A C4A C5A . . . . 60.8(3) ?
C7A C3A C4A C5A . . . . -59.3(3) ?
C6A N1A C5A C4A . . . . 30.9(3) ?
S1A N1A C5A C4A . . . . -162.8(2) ?
C3A C4A C5A N1A . . . . 30.8(3) ?
C5A N1A C6A C11A . . . . 63.3(3) ?
S1A N1A C6A C11A . . . . -102.5(2) ?
C5A N1A C6A C7A . . . . -63.4(3) ?
S1A N1A C6A C7A . . . . 130.82(19) ?
O1A C1A C7A C3A . . . . 29.2(3) ?
C8A C1A C7A C3A . . . . 147.9(2) ?
O1A C1A C7A C6A . . . . 153.59(19) ?
C8A C1A C7A C6A . . . . -87.8(2) ?
O2A C3A C7A C1A . . . . 30.3(3) ?
C4A C3A C7A C1A . . . . 148.6(2) ?
O2A C3A C7A C6A . . . . -92.7(2) ?
C4A C3A C7A C6A . . . . 25.6(3) ?
N1A C6A C7A C1A . . . . -91.5(2) ?
C11A C6A C7A C1A . . . . 142.6(2) ?
N1A C6A C7A C3A . . . . 30.7(3) ?
C11A C6A C7A C3A . . . . -95.3(2) ?
N1A C6A C11A C12A . . . . 158.5(2) ?
C7A C6A C11A C12A . . . . -77.8(3) ?
C13A O6A C12A O5A . . . . 4.6(4) ?
C13A O6A C12A C11A . . . . -176.2(3) ?
C6A C11A C12A O5A . . . . -20.3(4) ?
C6A C11A C12A O6A . . . . 160.4(2) ?
O3A S1A C14A C15A . . . . 28.9(3) ?
O4A S1A C14A C15A . . . . 158.6(2) ?
N1A S1A C14A C15A . . . . -86.5(3) ?
O3A S1A C14A C19A . . . . -152.9(2) ?
O4A S1A C14A C19A . . . . -23.2(3) ?
N1A S1A C14A C19A . . . . 91.7(2) ?
C19A C14A C15A C16A . . . . -1.5(5) ?
S1A C14A C15A C16A . . . . 176.8(3) ?
C14A C15A C16A C17A . . . . -0.3(6) ?
C15A C16A C17A C18A . . . . 1.9(5) ?
C15A C16A C17A C20A . . . . -177.9(4) ?
C16A C17A C18A C19A . . . . -1.7(5) ?
C20A C17A C18A C19A . . . . 178.1(3) ?
C17A C18A C19A C14A . . . . 0.0(4) ?
C15A C14A C19A C18A . . . . 1.7(4) ?
S1A C14A C19A C18A . . . . -176.6(2) ?
O3B S1B N1B C5B . . . . 159.7(2) ?
O4B S1B N1B C5B . . . . 29.5(2) ?
C14B S1B N1B C5B . . . . -85.5(2) ?
O3B S1B N1B C6B . . . . -41.6(2) ?
O4B S1B N1B C6B . . . . -171.85(18) ?
C14B S1B N1B C6B . . . . 73.12(19) ?
C2B O1B C1B C8B . . . . 170.5(2) ?
C2B O1B C1B C7B . . . . -67.2(3) ?
C3B O2B C2B O1B . . . . 33.5(3) ?
C3B O2B C2B C9B . . . . -83.8(3) ?
C3B O2B C2B C10B . . . . 153.2(2) ?
C1B O1B C2B O2B . . . . 33.1(3) ?
C1B O1B C2B C9B . . . . 154.3(3) ?
C1B O1B C2B C10B . . . . -82.4(3) ?
C2B O2B C3B C4B . . . . 174.1(2) ?
C2B O2B C3B C7B . . . . -64.3(3) ?
O2B C3B C4B C5B . . . . 62.0(3) ?
C7B C3B C4B C5B . . . . -58.0(3) ?
C6B N1B C5B C4B . . . . 29.6(3) ?
S1B N1B C5B C4B . . . . -171.03(19) ?
C3B C4B C5B N1B . . . . 32.0(3) ?
C5B N1B C6B C7B . . . . -65.0(3) ?
S1B N1B C6B C7B . . . . 136.05(17) ?
C5B N1B C6B C11B . . . . 61.2(3) ?
S1B N1B C6B C11B . . . . -97.7(2) ?
O2B C3B C7B C6B . . . . -96.2(2) ?
C4B C3B C7B C6B . . . . 21.5(3) ?
O2B C3B C7B C1B . . . . 26.5(3) ?
C4B C3B C7B C1B . . . . 144.1(2) ?
N1B C6B C7B C3B . . . . 34.8(3) ?
C11B C6B C7B C3B . . . . -91.2(3) ?
N1B C6B C7B C1B . . . . -87.4(2) ?
C11B C6B C7B C1B . . . . 146.6(2) ?
O1B C1B C7B C3B . . . . 32.7(2) ?
C8B C1B C7B C3B . . . . 151.1(2) ?
O1B C1B C7B C6B . . . . 157.36(19) ?
C8B C1B C7B C6B . . . . -84.2(2) ?
N1B C6B C11B C12B . . . . 141.0(2) ?
C7B C6B C11B C12B . . . . -96.1(3) ?
C13B O6B C12B O5B . . . . 2.7(6) ?
C13B O6B C12B C11B . . . . 178.8(4) ?
C6B C11B C12B O5B . . . . -13.2(5) ?
C6B C11B C12B O6B . . . . 170.8(3) ?
O3B S1B C14B C15B . . . . 32.2(2) ?
O4B S1B C14B C15B . . . . 162.2(2) ?
N1B S1B C14B C15B . . . . -83.0(2) ?
O3B S1B C14B C19B . . . . -150.0(2) ?
O4B S1B C14B C19B . . . . -20.0(2) ?
N1B S1B C14B C19B . . . . 94.8(2) ?
C19B C14B C15B C16B . . . . -0.7(4) ?
S1B C14B C15B C16B . . . . 177.1(2) ?
C14B C15B C16B C17B . . . . 0.7(5) ?
C15B C16B C17B C18B . . . . 0.3(5) ?
C15B C16B C17B C20B . . . . -179.4(3) ?
C16B C17B C18B C19B . . . . -1.2(4) ?
C20B C17B C18B C19B . . . . 178.4(3) ?
C17B C18B C19B C14B . . . . 1.2(4) ?
C15B C14B C19B C18B . . . . -0.2(4) ?
S1B C14B C19B C18B . . . . -178.0(2) ?
